data_4308710
loop_
_publ_author_name
'Jiangbo Yu'
'Liang Zhou'
'Hongjie Zhang'
'Youxuan Zheng'
'Huanrong Li'
'Ruiping Deng'
'Zeping Peng'
'Zhefeng Li'

_publ_section_title
;
Efficient Electroluminescence from New Lanthanide (Eu3+, Sm3+) Complexes
;
_journal_name_full 'Inorganic Chemistry'
_journal_page_first 1611
_journal_page_last 1618
_journal_paper_doi 10.1021/ic0485561
_journal_volume 44
_journal_year 2005
_chemical_formula_sum 'C60 H32 Eu F21 N2 O6'
_chemical_formula_weight 1427.84
_chemical_name_systematic
; 
 ? 
;
_space_group_IT_number 2
_symmetry_cell_setting triclinic
_symmetry_space_group_name_Hall '-P 1'
_symmetry_space_group_name_H-M 'P -1'
_atom_sites_solution_hydrogens geom
_atom_sites_solution_primary direct
_atom_sites_solution_secondary difmap
_audit_creation_method SHELXL-97
_cell_angle_alpha 76.39(3)
_cell_angle_beta 86.47(3)
_cell_angle_gamma 88.36(3)
_cell_formula_units_Z 4
_cell_length_a 11.700(3)
_cell_length_b 21.111(8)
_cell_length_c 24.369(9)
_cell_measurement_reflns_used 22
_cell_measurement_temperature 293(2)
_cell_measurement_theta_max 7.08
_cell_measurement_theta_min 4.84
_cell_volume 5838(4)
_computing_structure_refinement 'SHELXL-97 (Sheldrick, 1997)'
_computing_structure_solution 'SHELXS-97 (Sheldrick, 1990)'
_diffrn_ambient_temperature 293(2)
_diffrn_measured_fraction_theta_full 0.986
_diffrn_measured_fraction_theta_max 0.986
_diffrn_measurement_device_type 'Siemens P4'
_diffrn_measurement_method '\w scans'
_diffrn_radiation_monochromator graphite
_diffrn_radiation_source 'fine-focus sealed tube'
_diffrn_radiation_type MoK\a
_diffrn_radiation_wavelength 0.71073
_diffrn_reflns_av_R_equivalents 0.0390
_diffrn_reflns_av_sigmaI/netI 0.2758
_diffrn_reflns_limit_h_max 13
_diffrn_reflns_limit_h_min -1
_diffrn_reflns_limit_k_max 24
_diffrn_reflns_limit_k_min -24
_diffrn_reflns_limit_l_max 28
_diffrn_reflns_limit_l_min -28
_diffrn_reflns_number 24133
_diffrn_reflns_theta_full 25.10
_diffrn_reflns_theta_max 25.10
_diffrn_reflns_theta_min 1.72
_diffrn_standards_decay_% 3
_diffrn_standards_interval_count 97
_diffrn_standards_number 3
_exptl_absorpt_coefficient_mu 1.194
_exptl_absorpt_correction_T_max 0.5394
_exptl_absorpt_correction_T_min 0.4983
_exptl_absorpt_correction_type psi-scan
_exptl_crystal_density_diffrn 1.624
_exptl_crystal_density_method 'not measured'
_exptl_crystal_F_000 2824
_exptl_crystal_size_max 0.48
_exptl_crystal_size_mid 0.26
_exptl_crystal_size_min 0.18
_refine_diff_density_max 1.162
_refine_diff_density_min -0.713
_refine_diff_density_rms 0.120
_refine_ls_extinction_method none
_refine_ls_goodness_of_fit_ref 0.961
_refine_ls_hydrogen_treatment mixed
_refine_ls_matrix_type full
_refine_ls_number_parameters 1354
_refine_ls_number_reflns 20488
_refine_ls_number_restraints 386
_refine_ls_restrained_S_all 0.977
_refine_ls_R_factor_all 0.2250
_refine_ls_R_factor_gt 0.0830
_refine_ls_shift/su_max 0.004
_refine_ls_shift/su_mean 0.000
_refine_ls_structure_factor_coef Fsqd
_refine_ls_weighting_details 'calc w=1/[\s^2^(Fo^2^)+(0.0400P)^2^+0.0000P] where P=(Fo^2^+2Fc^2^)/3'
_refine_ls_weighting_scheme calc
_refine_ls_wR_factor_gt 0.1525
_refine_ls_wR_factor_ref 0.1814
_reflns_number_gt 6637
_reflns_number_total 20488
_reflns_threshold_expression >2sigma(I)
_cod_data_source_file ic0485561si20041221_101051.cif
_cod_data_source_block m156
_cod_depositor_comments
;
The following automatic conversions were performed:
'_symmetry_cell_setting' value 'Triclinic' changed to 'triclinic'
according to '/home/saulius/struct/CIF-dictionaries/cif_core.dic'
dictionary named 'cif_core.dic' version 2.4.1 from 2010-06-29.

Automatic conversion script
Id: cif_fix_enum 1527 2010-12-29 10:47:43Z saulius 
;
_cod_original_cell_volume 5839(3)
_cod_database_code 4308710

loop_
_symmetry_equiv_pos_as_xyz
'x, y, z'
'-x, -y, -z'

loop_
_atom_site_label
_atom_site_type_symbol
_atom_site_fract_x
_atom_site_fract_y
_atom_site_fract_z
_atom_site_U_iso_or_equiv
_atom_site_adp_type
_atom_site_occupancy
_atom_site_symmetry_multiplicity
_atom_site_calc_flag
_atom_site_refinement_flags
_atom_site_disorder_assembly
_atom_site_disorder_group
Eu1 Eu -0.37005(6) 0.58636(3) 0.23476(3) 0.0531(3) Uani 1 1 d . . .
O1 O -0.4243(8) 0.4770(4) 0.2665(4) 0.065(3) Uani 1 1 d . . .
O2 O -0.4635(8) 0.5531(5) 0.1615(4) 0.067(3) Uani 1 1 d . . .
O3 O -0.1957(8) 0.5314(4) 0.2568(4) 0.058(3) Uani 1 1 d . . .
O4 O -0.2407(9) 0.6171(4) 0.1561(4) 0.068(3) Uani 1 1 d . . .
O5 O -0.2741(7) 0.6776(4) 0.2494(4) 0.064(3) Uani 1 1 d . . .
O6 O -0.3668(9) 0.5808(4) 0.3323(4) 0.072(3) Uani 1 1 d . . .
N1 N -0.5843(9) 0.5952(5) 0.2656(5) 0.056(3) Uani 1 1 d . . .
N2 N -0.4799(12) 0.6885(5) 0.1790(5) 0.066(3) Uani 1 1 d . . .
C1 C -0.4892(12) 0.3693(6) 0.2886(6) 0.055(4) Uani 1 1 d D . .
C2 C -0.4678(12) 0.3621(7) 0.3456(8) 0.082(5) Uani 1 1 d . . .
H2 H -0.4468 0.3987 0.3574 0.082 Uiso 1 1 calc R . .
C3 C -0.4759(15) 0.3056(9) 0.3838(8) 0.083(5) Uani 1 1 d . . .
C4 C -0.4516(16) 0.3010(10) 0.4401(10) 0.116(7) Uani 1 1 d . . .
H4 H -0.4253 0.3372 0.4509 0.116 Uiso 1 1 calc R . .
C5 C -0.4667(17) 0.2420(13) 0.4803(9) 0.131(8) Uani 1 1 d . . .
H5 H -0.4550 0.2389 0.5183 0.131 Uiso 1 1 calc R . .
C6 C -0.5006(17) 0.1870(12) 0.4613(10) 0.123(8) Uani 1 1 d . . .
H6 H -0.5078 0.1468 0.4869 0.123 Uiso 1 1 calc R . .
C7 C -0.5216(16) 0.1918(8) 0.4088(9) 0.103(6) Uani 1 1 d . . .
H7 H -0.5461 0.1556 0.3975 0.103 Uiso 1 1 calc R . .
C8 C -0.5082(15) 0.2497(9) 0.3701(8) 0.086(6) Uani 1 1 d . . .
C9 C -0.5326(14) 0.2566(9) 0.3122(10) 0.111(7) Uani 1 1 d . . .
H9 H -0.5563 0.2203 0.3007 0.111 Uiso 1 1 calc R . .
C10 C -0.5225(13) 0.3146(7) 0.2730(6) 0.078(5) Uani 1 1 d . . .
H10 H -0.5382 0.3170 0.2356 0.078 Uiso 1 1 calc R . .
C11 C -0.4799(12) 0.4344(7) 0.2500(7) 0.064(4) Uani 1 1 d D . .
C12 C -0.5286(12) 0.4483(8) 0.1959(7) 0.082(5) Uani 1 1 d . . .
H12 H -0.5743 0.4170 0.1875 0.082 Uiso 1 1 calc R . .
C13 C -0.5119(12) 0.5044(7) 0.1566(6) 0.059(4) Uani 1 1 d D . .
C14 C -0.5707(12) 0.5102(7) 0.1002(6) 0.182(7) Uani 1 1 d D . .
C15 C -0.6452(12) 0.5716(7) 0.0831(6) 0.182(7) Uani 1 1 d D . .
C16 C -0.7183(12) 0.5793(7) 0.0304(6) 0.182(7) Uani 1 1 d D . .
F1 F -0.6348(11) 0.4602(6) 0.1005(5) 0.186(5) Uiso 1 1 d D . .
F2 F -0.4883(9) 0.5162(5) 0.0586(5) 0.147(4) Uiso 1 1 d D . .
F3 F -0.5755(10) 0.6247(5) 0.0668(5) 0.167(5) Uiso 1 1 d D . .
F4 F -0.7108(9) 0.5765(5) 0.1278(4) 0.145(4) Uiso 1 1 d D . .
F5 F -0.8004(11) 0.5388(6) 0.0483(6) 0.206(6) Uiso 1 1 d D . .
F6 F -0.7603(11) 0.6397(5) 0.0161(5) 0.198(6) Uiso 1 1 d D . .
F7 F -0.6502(11) 0.5698(6) -0.0108(6) 0.219(6) Uiso 1 1 d D . .
C17 C -0.0143(13) 0.4796(6) 0.2673(6) 0.058(4) Uani 1 1 d . . .
C18 C -0.0381(12) 0.4510(7) 0.3197(6) 0.068(4) Uani 1 1 d . . .
H18 H -0.1075 0.4618 0.3361 0.068 Uiso 1 1 calc R . .
C19 C 0.0340(13) 0.4040(7) 0.3543(7) 0.066(4) Uani 1 1 d . . .
C20 C 0.0053(14) 0.3748(9) 0.4109(7) 0.106(7) Uani 1 1 d . . .
H20 H -0.0606 0.3877 0.4290 0.106 Uiso 1 1 calc R . .
C21 C 0.0743(19) 0.3279(9) 0.4387(8) 0.120(7) Uani 1 1 d . . .
H21 H 0.0555 0.3075 0.4762 0.120 Uiso 1 1 calc R . .
C22 C 0.1744(17) 0.3093(9) 0.4117(9) 0.112(7) Uani 1 1 d . . .
H22 H 0.2204 0.2766 0.4321 0.112 Uiso 1 1 calc R . .
C23 C 0.2069(16) 0.3362(8) 0.3582(7) 0.099(6) Uani 1 1 d . . .
H23 H 0.2752 0.3237 0.3419 0.099 Uiso 1 1 calc R . .
C24 C 0.1325(14) 0.3857(8) 0.3259(7) 0.075(5) Uani 1 1 d . . .
C25 C 0.1574(13) 0.4140(7) 0.2700(7) 0.072(5) Uani 1 1 d . . .
H25 H 0.2228 0.4012 0.2516 0.072 Uiso 1 1 calc R . .
C26 C 0.0880(13) 0.4600(7) 0.2419(6) 0.067(4) Uani 1 1 d . . .
H26 H 0.1077 0.4798 0.2044 0.067 Uiso 1 1 calc R . .
C27 C -0.0936(13) 0.5294(6) 0.2335(6) 0.057(4) Uani 1 1 d . . .
C28 C -0.0589(13) 0.5691(7) 0.1826(6) 0.073(5) Uani 1 1 d . . .
H28 H 0.0181 0.5690 0.1706 0.073 Uiso 1 1 calc R . .
C29 C -0.1358(14) 0.6100(7) 0.1479(5) 0.054(4) Uani 1 1 d D . .
C30 C -0.0852(11) 0.6524(6) 0.0914(5) 0.089(5) Uani 1 1 d D . .
C31 C -0.0986(14) 0.6279(7) 0.0396(6) 0.227(12) Uani 1 1 d D . .
C32 C -0.2237(15) 0.6148(8) 0.0260(7) 0.227(12) Uani 1 1 d D . .
F8 F -0.1324(8) 0.7114(5) 0.0840(4) 0.115(3) Uiso 1 1 d D . .
F9 F 0.0306(9) 0.6602(5) 0.0924(4) 0.124(3) Uiso 1 1 d D . .
F10 F -0.0486(11) 0.5676(6) 0.0425(6) 0.182(6) Uiso 1 1 d D . .
F11 F -0.0553(8) 0.6718(4) -0.0052(4) 0.121(3) Uiso 1 1 d D . .
F12 F -0.2505(10) 0.5601(5) 0.0600(5) 0.155(4) Uiso 1 1 d D . .
F13 F -0.2099(11) 0.6035(6) -0.0258(5) 0.198(5) Uiso 1 1 d D . .
F14 F -0.2809(12) 0.6665(7) 0.0287(7) 0.214(7) Uiso 1 1 d D . .
C33 C -0.1228(13) 0.7404(7) 0.2681(6) 0.063(4) Uani 1 1 d . . .
C34 C -0.1237(12) 0.7769(6) 0.2121(6) 0.064(4) Uani 1 1 d . . .
H34 H -0.1799 0.7703 0.1887 0.064 Uiso 1 1 calc R . .
C35 C -0.0380(12) 0.8239(6) 0.1914(6) 0.056(4) Uani 1 1 d . . .
C36 C -0.0344(12) 0.8618(7) 0.1366(7) 0.073(4) Uani 1 1 d . . .
H36 H -0.0894 0.8559 0.1123 0.073 Uiso 1 1 calc R . .
C37 C 0.0504(15) 0.9090(8) 0.1167(8) 0.105(6) Uani 1 1 d . . .
H37 H 0.0522 0.9327 0.0794 0.105 Uiso 1 1 calc R . .
C38 C 0.1303(15) 0.9203(7) 0.1519(8) 0.078(5) Uani 1 1 d . . .
H38 H 0.1849 0.9522 0.1385 0.078 Uiso 1 1 calc R . .
C39 C 0.1303(14) 0.8857(7) 0.2056(7) 0.078(5) Uani 1 1 d . . .
H39 H 0.1863 0.8926 0.2289 0.078 Uiso 1 1 calc R . .
C40 C 0.0446(12) 0.8383(7) 0.2267(6) 0.058(4) Uani 1 1 d . . .
C41 C 0.0396(12) 0.8002(7) 0.2824(6) 0.069(4) Uani 1 1 d . . .
H41 H 0.0940 0.8072 0.3065 0.069 Uiso 1 1 calc R . .
C42 C -0.0423(12) 0.7524(7) 0.3039(6) 0.066(4) Uani 1 1 d . . .
H42 H -0.0429 0.7290 0.3413 0.066 Uiso 1 1 calc R . .
C43 C -0.2092(14) 0.6874(8) 0.2874(7) 0.070(5) Uani 1 1 d . . .
C44 C -0.2127(17) 0.6480(10) 0.3380(7) 0.131(8) Uani 1 1 d . . .
H44 H -0.1551 0.6532 0.3612 0.131 Uiso 1 1 calc R . .
C45 C -0.2922(18) 0.5990(9) 0.3615(7) 0.102(6) Uani 1 1 d D . .
C46 C -0.2616(17) 0.5496(9) 0.4157(8) 0.274(10) Uiso 1 1 d D . .
C47 C -0.3246(16) 0.5800(8) 0.4589(8) 0.274(10) Uiso 1 1 d D . .
C48 C -0.3145(17) 0.5422(9) 0.5219(8) 0.274(10) Uiso 1 1 d D . .
F15 F -0.2984(12) 0.4891(7) 0.4279(6) 0.229(2) Uiso 1 1 d D . .
F16 F -0.1522(12) 0.5426(7) 0.4341(6) 0.229(2) Uiso 1 1 d D . .
F17 F -0.2873(12) 0.6394(7) 0.4592(6) 0.229(2) Uiso 1 1 d D . .
F18 F -0.4300(12) 0.5909(7) 0.4469(6) 0.229(2) Uiso 1 1 d D . .
F19 F -0.3610(12) 0.4875(7) 0.5294(6) 0.229(2) Uiso 1 1 d D . .
F20 F -0.2114(12) 0.5225(7) 0.5332(6) 0.229(2) Uiso 1 1 d D . .
F21 F -0.3507(12) 0.5778(7) 0.5553(6) 0.229(2) Uiso 1 1 d D . .
C49 C -0.6338(13) 0.5547(7) 0.3074(6) 0.066(4) Uani 1 1 d . . .
H49 H -0.5886 0.5241 0.3308 0.066 Uiso 1 1 calc R . .
C50 C -0.7530(16) 0.5543(7) 0.3196(7) 0.080(5) Uani 1 1 d . . .
H50 H -0.7864 0.5240 0.3499 0.080 Uiso 1 1 calc R . .
C51 C -0.8186(13) 0.6004(8) 0.2848(7) 0.073(5) Uani 1 1 d . . .
H51 H -0.8979 0.6005 0.2911 0.073 Uiso 1 1 calc R . .
C52 C -0.7698(16) 0.6446(8) 0.2426(7) 0.074(5) Uani 1 1 d . . .
C53 C -0.6484(14) 0.6423(7) 0.2334(6) 0.057(4) Uani 1 1 d . . .
C54 C -0.5968(15) 0.6906(7) 0.1880(7) 0.065(4) Uani 1 1 d . . .
C55 C -0.6601(14) 0.7390(8) 0.1540(7) 0.070(5) Uani 1 1 d . . .
C56 C -0.6012(17) 0.7837(8) 0.1118(7) 0.097(6) Uani 1 1 d . . .
H56 H -0.6438 0.8161 0.0889 0.097 Uiso 1 1 calc R . .
C57 C -0.4824(16) 0.7836(7) 0.1012(7) 0.097(6) Uani 1 1 d . . .
H57 H -0.4433 0.8135 0.0726 0.097 Uiso 1 1 calc R . .
C58 C -0.4301(13) 0.7325(7) 0.1394(6) 0.069(4) Uani 1 1 d . . .
H58 H -0.3506 0.7299 0.1358 0.069 Uiso 1 1 calc R . .
C59 C -0.8337(15) 0.6952(9) 0.2039(8) 0.088(6) Uani 1 1 d . . .
H59 H -0.9131 0.6972 0.2083 0.088 Uiso 1 1 calc R . .
C60 C -0.7811(16) 0.7366(9) 0.1644(9) 0.109(7) Uani 1 1 d . . .
H60 H -0.8252 0.7675 0.1407 0.109 Uiso 1 1 calc R . .
Eu2 Eu 1.31863(6) 0.07802(3) 0.23853(3) 0.0530(3) Uani 1 1 d . . .
O7 O 1.1407(8) 0.0290(4) 0.2587(4) 0.061(3) Uani 1 1 d . . .
O8 O 1.2118(9) 0.1144(4) 0.1597(4) 0.067(3) Uani 1 1 d . . .
O9 O 1.2157(8) 0.1669(4) 0.2610(4) 0.070(3) Uani 1 1 d . . .
O10 O 1.2957(8) 0.0635(4) 0.3388(4) 0.070(3) Uani 1 1 d . . .
O11 O 1.3652(8) -0.0338(4) 0.2689(4) 0.070(3) Uani 1 1 d . . .
O12 O 1.4340(9) 0.0437(5) 0.1663(4) 0.079(3) Uani 1 1 d . . .
N3 N 1.4359(12) 0.1794(6) 0.1851(5) 0.070(4) Uani 1 1 d . . .
N4 N 1.5211(10) 0.0876(6) 0.2722(5) 0.063(3) Uani 1 1 d . . .
C61 C 0.9527(12) -0.0183(7) 0.2681(6) 0.060(4) Uani 1 1 d . . .
C62 C 0.9643(12) -0.0480(6) 0.3227(6) 0.060(4) Uani 1 1 d . . .
H62 H 1.0269 -0.0385 0.3409 0.060 Uiso 1 1 calc R . .
C63 C 0.8842(14) -0.0931(7) 0.3528(7) 0.068(4) Uani 1 1 d . . .
C64 C 0.8923(17) -0.1260(8) 0.4082(7) 0.105(7) Uani 1 1 d . . .
H64 H 0.9536 -0.1166 0.4274 0.105 Uiso 1 1 calc R . .
C65 C 0.8193(19) -0.1698(9) 0.4358(8) 0.109(7) Uani 1 1 d . . .
H65 H 0.8305 -0.1902 0.4733 0.109 Uiso 1 1 calc R . .
C66 C 0.7279(18) -0.1858(9) 0.4107(9) 0.105(7) Uani 1 1 d . . .
H66 H 0.6759 -0.2167 0.4303 0.105 Uiso 1 1 calc R . .
C67 C 0.7148(14) -0.1551(9) 0.3563(9) 0.098(6) Uani 1 1 d . . .
H67 H 0.6509 -0.1647 0.3391 0.098 Uiso 1 1 calc R . .
C68 C 0.7915(15) -0.1101(8) 0.3247(8) 0.071(5) Uani 1 1 d . . .
C69 C 0.7806(13) -0.0790(8) 0.2688(8) 0.085(6) Uani 1 1 d . . .
H69 H 0.7189 -0.0893 0.2503 0.085 Uiso 1 1 calc R . .
C70 C 0.8586(12) -0.0325(8) 0.2384(6) 0.073(5) Uani 1 1 d . . .
H70 H 0.8496 -0.0119 0.2008 0.073 Uiso 1 1 calc R . .
C71 C 1.0473(14) 0.0298(7) 0.2357(6) 0.063(4) Uani 1 1 d . . .
C72 C 1.0203(12) 0.0755(6) 0.1840(6) 0.064(4) Uani 1 1 d . . .
H72 H 0.9455 0.0797 0.1727 0.064 Uiso 1 1 calc R . .
C73 C 1.1040(14) 0.1120(6) 0.1521(5) 0.053(4) Uani 1 1 d D . .
C74 C 1.0664(11) 0.1579(7) 0.0966(5) 0.087(5) Uani 1 1 d D . .
C75 C 1.1014(11) 0.1335(5) 0.0443(5) 0.082(5) Uani 1 1 d D . .
C76 C 1.2295(13) 0.1241(8) 0.0286(7) 0.149(8) Uiso 1 1 d D . .
F22 F 0.9528(8) 0.1666(4) 0.0945(4) 0.112(3) Uiso 1 1 d D . .
F23 F 1.1122(8) 0.2171(4) 0.0900(4) 0.099(3) Uiso 1 1 d D . .
F24 F 1.0577(7) 0.1780(4) -0.0010(4) 0.106(3) Uiso 1 1 d D . .
F25 F 1.0477(8) 0.0786(4) 0.0458(4) 0.105(3) Uiso 1 1 d D . .
F26 F 1.2345(9) 0.1154(5) -0.0235(4) 0.151(4) Uiso 1 1 d D . .
F27 F 1.2627(8) 0.0697(4) 0.0620(4) 0.122(3) Uiso 1 1 d D . .
F28 F 1.2871(9) 0.1736(5) 0.0319(4) 0.155(4) Uiso 1 1 d D . .
C77 C 1.0587(12) 0.2292(6) 0.2838(6) 0.053(4) Uani 1 1 d . . .
C78 C 1.0629(12) 0.2650(6) 0.2289(6) 0.061(4) Uani 1 1 d . . .
H78 H 1.1223 0.2567 0.2042 0.061 Uiso 1 1 calc R . .
C79 C 0.9796(14) 0.3147(7) 0.2079(8) 0.071(5) Uani 1 1 d . . .
C80 C 0.9861(14) 0.3528(8) 0.1533(7) 0.086(5) Uani 1 1 d . . .
H80 H 1.0485 0.3478 0.1290 0.086 Uiso 1 1 calc R . .
C81 C 0.9053(18) 0.3959(9) 0.1351(9) 0.112(7) Uani 1 1 d . . .
H81 H 0.9061 0.4176 0.0971 0.112 Uiso 1 1 calc R . .
C82 C 0.819(2) 0.4087(9) 0.1728(10) 0.112(8) Uani 1 1 d . . .
H82 H 0.7658 0.4419 0.1606 0.112 Uiso 1 1 calc R . .
C83 C 0.8111(14) 0.3741(8) 0.2264(10) 0.095(6) Uani 1 1 d . . .
H83 H 0.7483 0.3811 0.2497 0.095 Uiso 1 1 calc R . .
C84 C 0.8950(15) 0.3274(7) 0.2488(8) 0.075(5) Uani 1 1 d . . .
C85 C 0.8878(14) 0.2866(10) 0.3026(7) 0.096(6) Uani 1 1 d . . .
H85 H 0.8249 0.2903 0.3269 0.096 Uiso 1 1 calc R . .
C86 C 0.9709(14) 0.2412(7) 0.3204(6) 0.073(5) Uani 1 1 d . . .
H86 H 0.9684 0.2180 0.3579 0.073 Uiso 1 1 calc R . .
C87 C 1.1436(12) 0.1756(7) 0.2997(6) 0.053(4) Uani 1 1 d . . .
C88 C 1.1497(13) 0.1353(7) 0.3547(6) 0.075(5) Uani 1 1 d . . .
H88 H 1.0987 0.1445 0.3826 0.075 Uiso 1 1 calc R . .
C89 C 1.2235(15) 0.0842(9) 0.3703(6) 0.110(5) Uani 1 1 d D . .
C90 C 1.2441(12) 0.0528(7) 0.4333(6) 0.110(5) Uani 1 1 d D . .
C91 C 1.1929(16) -0.0138(7) 0.4517(6) 0.275(15) Uani 1 1 d D . .
C92 C 1.2003(17) -0.0504(8) 0.5151(6) 0.275(15) Uani 1 1 d D . .
F29 F 1.1893(11) 0.0842(6) 0.4677(5) 0.189(5) Uiso 1 1 d D . .
F30 F 1.3562(11) 0.0451(6) 0.4467(5) 0.174(5) Uiso 1 1 d D . .
F31 F 1.0791(14) 0.0047(9) 0.4426(8) 0.292(9) Uiso 1 1 d D . .
F32 F 1.2124(11) -0.0492(6) 0.4180(5) 0.182(5) Uiso 1 1 d D . .
F33 F 1.3048(13) -0.0641(9) 0.5241(7) 0.275(9) Uiso 1 1 d D . .
F34 F 1.1497(14) -0.1049(7) 0.5201(7) 0.266(8) Uiso 1 1 d D . .
F35 F 1.1564(12) -0.0190(6) 0.5477(5) 0.196(6) Uiso 1 1 d D . .
C93 C 1.4059(12) -0.1426(7) 0.2880(7) 0.066(4) Uani 1 1 d . . .
C94 C 1.3293(13) -0.1503(7) 0.3366(6) 0.065(4) Uani 1 1 d . . .
H94 H 1.2931 -0.1139 0.3454 0.065 Uiso 1 1 calc R . .
C95 C 1.3079(16) -0.2125(8) 0.3714(7) 0.078(5) Uani 1 1 d . . .
C96 C 1.2231(17) -0.2171(9) 0.4204(9) 0.120(8) Uani 1 1 d . . .
H96 H 1.1849 -0.1798 0.4263 0.120 Uiso 1 1 calc R . .
C97 C 1.2017(18) -0.2757(11) 0.4564(10) 0.138(9) Uani 1 1 d . . .
H97 H 1.1527 -0.2797 0.4885 0.138 Uiso 1 1 calc R . .
C98 C 1.258(3) -0.3306(11) 0.4423(9) 0.167(13) Uani 1 1 d . . .
H98 H 1.2351 -0.3715 0.4628 0.167 Uiso 1 1 calc R . .
C99 C 1.3455(18) -0.3288(9) 0.4005(9) 0.119(8) Uani 1 1 d . . .
H99 H 1.3874 -0.3660 0.3974 0.119 Uiso 1 1 calc R . .
C100 C 1.3676(15) -0.2672(8) 0.3628(8) 0.075(5) Uani 1 1 d . . .
C101 C 1.4482(15) -0.2607(7) 0.3169(7) 0.076(5) Uani 1 1 d . . .
H101 H 1.4910 -0.2966 0.3113 0.076 Uiso 1 1 calc R . .
C102 C 1.4639(13) -0.1988(7) 0.2790(6) 0.073(4) Uani 1 1 d . . .
H102 H 1.5140 -0.1954 0.2473 0.073 Uiso 1 1 calc R . .
C103 C 1.4186(13) -0.0782(7) 0.2509(7) 0.063(4) Uani 1 1 d . . .
C104 C 1.4854(13) -0.0673(8) 0.1980(7) 0.075(5) Uani 1 1 d . . .
H104 H 1.5270 -0.1013 0.1877 0.075 Uiso 1 1 calc R . .
C105 C 1.4869(12) -0.0081(9) 0.1642(7) 0.065(4) Uani 1 1 d D . .
C106 C 1.5623(12) -0.0036(8) 0.1080(6) 0.163(12) Uani 1 1 d D . .
C107 C 1.6285(12) 0.0591(7) 0.0885(5) 0.113(7) Uani 1 1 d D . .
C108 C 1.7263(15) 0.0637(8) 0.0420(7) 0.152(9) Uani 1 1 d D . .
F36 F 1.6399(9) -0.0508(5) 0.1135(4) 0.137(4) Uiso 1 1 d D . .
F37 F 1.4924(9) -0.0053(5) 0.0674(4) 0.140(4) Uiso 1 1 d D . .
F38 F 1.6794(8) 0.0685(4) 0.1355(4) 0.107(3) Uiso 1 1 d D . .
F39 F 1.5589(10) 0.1118(5) 0.0708(4) 0.142(4) Uiso 1 1 d D . .
F40 F 1.8038(11) 0.0208(6) 0.0606(5) 0.170(5) Uiso 1 1 d D . .
F41 F 1.6826(10) 0.0457(5) -0.0004(5) 0.152(4) Uiso 1 1 d D . .
F42 F 1.7562(11) 0.1233(6) 0.0241(5) 0.167(5) Uiso 1 1 d D . .
C109 C 1.3917(14) 0.2225(7) 0.1430(6) 0.080(5) Uani 1 1 d . . .
H109 H 1.3152 0.2202 0.1353 0.080 Uiso 1 1 calc R . .
C110 C 1.4611(18) 0.2714(8) 0.1102(7) 0.102(6) Uani 1 1 d . . .
H110 H 1.4308 0.3023 0.0807 0.102 Uiso 1 1 calc R . .
C111 C 1.5720(19) 0.2740(10) 0.1213(9) 0.102(6) Uani 1 1 d . . .
H111 H 1.6176 0.3073 0.0999 0.102 Uiso 1 1 calc R . .
C112 C 1.6191(17) 0.2269(10) 0.1648(8) 0.087(6) Uani 1 1 d . . .
C113 C 1.5468(15) 0.1803(8) 0.1953(7) 0.061(4) Uani 1 1 d . . .
C114 C 1.5937(14) 0.1329(8) 0.2426(7) 0.064(4) Uani 1 1 d . . .
C115 C 1.7064(17) 0.1352(11) 0.2571(9) 0.087(6) Uani 1 1 d . . .
C116 C 1.7478(16) 0.0908(10) 0.3024(10) 0.100(7) Uani 1 1 d . . .
H116 H 1.8244 0.0905 0.3108 0.100 Uiso 1 1 calc R . .
C117 C 1.6730(18) 0.0475(9) 0.3345(8) 0.101(7) Uani 1 1 d . . .
H117 H 1.6955 0.0198 0.3678 0.101 Uiso 1 1 calc R . .
C118 C 1.5624(15) 0.0448(8) 0.3172(8) 0.089(5) Uani 1 1 d . . .
H118 H 1.5146 0.0120 0.3376 0.089 Uiso 1 1 calc R . .
C119 C 1.7358(18) 0.2277(11) 0.1771(9) 0.107(7) Uani 1 1 d . . .
H119 H 1.7831 0.2590 0.1541 0.107 Uiso 1 1 calc R . .
C120 C 1.7794(18) 0.1864(11) 0.2193(11) 0.121(9) Uani 1 1 d . . .
H120 H 1.8564 0.1889 0.2260 0.121 Uiso 1 1 calc R . .

loop_
_atom_site_aniso_label
_atom_site_aniso_U_11
_atom_site_aniso_U_22
_atom_site_aniso_U_33
_atom_site_aniso_U_23
_atom_site_aniso_U_13
_atom_site_aniso_U_12
Eu1 0.0510(6) 0.0496(5) 0.0580(6) -0.0112(4) -0.0031(4) -0.0022(4)
O1 0.075(8) 0.039(6) 0.076(7) 0.001(5) -0.007(6) -0.017(5)
O2 0.065(7) 0.068(7) 0.066(7) -0.009(5) -0.006(5) -0.013(6)
O3 0.051(7) 0.061(6) 0.063(7) -0.010(5) -0.011(5) 0.002(5)
O4 0.069(8) 0.069(7) 0.064(7) -0.010(5) -0.011(6) 0.003(6)
O5 0.060(7) 0.060(6) 0.065(7) 0.004(5) -0.008(5) -0.009(5)
O6 0.085(8) 0.077(7) 0.054(7) -0.013(5) -0.010(6) -0.017(6)
N1 0.055(8) 0.041(7) 0.066(8) -0.008(6) 0.012(7) 0.007(7)
N2 0.078(10) 0.043(7) 0.071(9) -0.002(6) 0.001(8) 0.000(7)
C1 0.057(10) 0.045(9) 0.057(10) -0.012(8) 0.030(8) -0.001(8)
C2 0.059(11) 0.051(11) 0.129(17) -0.010(11) 0.000(12) 0.007(9)
C3 0.091(14) 0.064(13) 0.082(14) 0.007(11) -0.013(12) 0.004(11)
C4 0.108(17) 0.094(16) 0.126(19) 0.017(14) -0.007(15) -0.020(13)
C5 0.107(17) 0.16(2) 0.125(19) -0.010(18) -0.031(14) -0.035(17)
C6 0.095(16) 0.13(2) 0.13(2) 0.017(17) -0.021(16) -0.008(14)
C7 0.136(18) 0.048(11) 0.117(16) -0.010(12) 0.015(15) -0.016(11)
C8 0.102(15) 0.058(12) 0.079(13) 0.014(11) 0.028(12) -0.007(11)
C9 0.097(15) 0.088(15) 0.16(2) -0.073(15) 0.035(16) -0.009(12)
C10 0.126(15) 0.045(9) 0.061(10) -0.018(8) 0.034(10) -0.023(10)
C11 0.043(10) 0.063(11) 0.087(13) -0.026(10) 0.017(9) 0.004(9)
C12 0.055(11) 0.115(15) 0.080(12) -0.029(11) -0.010(10) -0.018(10)
C13 0.067(11) 0.045(9) 0.057(10) 0.002(8) 0.003(8) -0.013(8)
C14 0.086(11) 0.273(19) 0.128(12) 0.077(12) -0.021(8) -0.013(11)
C15 0.086(11) 0.273(19) 0.128(12) 0.077(12) -0.021(8) -0.013(11)
C16 0.086(11) 0.273(19) 0.128(12) 0.077(12) -0.021(8) -0.013(11)
C17 0.065(11) 0.051(9) 0.057(10) -0.015(8) 0.004(9) 0.014(8)
C18 0.050(10) 0.080(11) 0.066(11) -0.004(9) 0.004(9) -0.006(9)
C19 0.054(11) 0.057(10) 0.085(13) -0.008(9) -0.016(10) 0.003(9)
C20 0.071(13) 0.148(17) 0.069(12) 0.032(12) -0.004(10) 0.015(12)
C21 0.120(18) 0.139(18) 0.075(14) 0.025(12) -0.005(14) 0.023(15)
C22 0.095(17) 0.113(16) 0.115(18) -0.004(14) -0.005(14) 0.023(13)
C23 0.113(16) 0.108(15) 0.068(12) -0.002(11) -0.013(12) 0.021(13)
C24 0.054(12) 0.084(13) 0.077(13) -0.001(10) 0.021(10) -0.021(10)
C25 0.047(11) 0.079(12) 0.091(14) -0.029(10) 0.007(10) 0.009(9)
C26 0.051(11) 0.086(12) 0.063(11) -0.018(9) 0.006(9) -0.001(9)
C27 0.059(11) 0.048(9) 0.061(10) -0.003(8) -0.007(9) -0.011(9)
C28 0.076(12) 0.077(11) 0.058(10) 0.000(9) 0.007(9) -0.017(10)
C29 0.057(11) 0.061(10) 0.045(9) -0.009(8) -0.009(9) -0.019(9)
C30 0.069(12) 0.112(14) 0.070(11) 0.004(10) 0.001(9) 0.056(11)
C31 0.40(4) 0.23(2) 0.061(10) -0.040(12) 0.036(17) -0.22(2)
C32 0.40(4) 0.23(2) 0.061(10) -0.040(12) 0.036(17) -0.22(2)
C33 0.078(12) 0.068(10) 0.047(9) -0.015(8) -0.013(9) -0.009(9)
C34 0.072(11) 0.045(9) 0.082(12) -0.025(8) -0.007(10) -0.006(9)
C35 0.064(11) 0.047(9) 0.061(10) -0.020(8) -0.010(9) 0.003(8)
C36 0.062(11) 0.077(11) 0.087(13) -0.028(10) -0.011(10) -0.014(9)
C37 0.079(14) 0.097(14) 0.116(16) 0.028(12) -0.028(12) -0.009(12)
C38 0.080(14) 0.050(10) 0.094(14) -0.001(10) -0.003(12) 0.007(10)
C39 0.076(13) 0.054(10) 0.098(14) -0.004(10) -0.011(11) -0.024(10)
C40 0.048(10) 0.073(11) 0.059(10) -0.023(9) -0.009(9) 0.010(9)
C41 0.051(10) 0.089(12) 0.077(12) -0.034(10) -0.015(9) -0.009(9)
C42 0.062(11) 0.093(12) 0.048(9) -0.024(8) -0.011(8) -0.021(9)
C43 0.080(13) 0.063(11) 0.072(12) -0.023(10) -0.005(11) -0.015(10)
C44 0.15(2) 0.17(2) 0.049(12) 0.033(12) -0.022(13) -0.062(17)
C45 0.119(18) 0.117(16) 0.058(12) 0.008(11) -0.013(12) -0.004(14)
C49 0.063(12) 0.070(11) 0.067(11) -0.027(9) 0.022(9) -0.002(9)
C50 0.113(17) 0.063(11) 0.065(12) -0.021(9) 0.038(12) -0.020(11)
C51 0.055(11) 0.083(13) 0.080(13) -0.026(10) 0.019(10) -0.012(10)
C52 0.082(15) 0.075(13) 0.068(12) -0.029(10) 0.008(11) -0.002(11)
C53 0.052(11) 0.057(10) 0.071(11) -0.033(9) 0.020(9) -0.022(9)
C54 0.061(12) 0.051(10) 0.092(13) -0.035(9) -0.016(11) 0.008(10)
C55 0.041(11) 0.073(12) 0.088(13) -0.005(10) 0.005(10) 0.007(10)
C56 0.103(16) 0.104(15) 0.080(13) -0.016(11) -0.004(12) 0.040(13)
C57 0.093(15) 0.062(11) 0.111(15) 0.025(10) 0.004(12) 0.010(11)
C58 0.067(11) 0.069(11) 0.066(11) -0.005(9) 0.009(9) -0.009(10)
C59 0.063(14) 0.107(16) 0.104(16) -0.050(12) -0.005(12) 0.018(13)
C60 0.078(16) 0.077(14) 0.16(2) -0.013(13) 0.019(14) 0.013(12)
Eu2 0.0550(6) 0.0523(5) 0.0516(5) -0.0122(4) -0.0048(4) 0.0056(4)
O7 0.052(7) 0.072(7) 0.051(6) 0.005(5) -0.010(5) -0.008(6)
O8 0.067(7) 0.071(7) 0.058(7) -0.006(5) 0.002(6) -0.010(6)
O9 0.073(7) 0.051(6) 0.084(7) -0.011(5) 0.006(6) 0.004(5)
O10 0.076(8) 0.078(7) 0.053(6) -0.010(5) -0.014(6) 0.018(6)
O11 0.077(8) 0.062(7) 0.070(7) -0.016(5) 0.002(6) 0.021(6)
O12 0.095(8) 0.079(7) 0.064(7) -0.027(6) 0.004(6) 0.017(7)
N3 0.068(10) 0.064(9) 0.070(9) -0.002(7) 0.013(8) -0.007(8)
N4 0.064(9) 0.072(9) 0.057(8) -0.024(7) -0.009(7) 0.007(8)
C61 0.056(10) 0.075(11) 0.063(10) -0.040(9) -0.012(9) -0.017(9)
C62 0.072(11) 0.057(9) 0.054(10) -0.015(8) -0.002(9) -0.016(8)
C63 0.070(12) 0.055(10) 0.082(13) -0.024(9) 0.015(10) -0.012(9)
C64 0.165(19) 0.100(14) 0.047(11) -0.008(10) 0.011(12) -0.056(14)
C65 0.14(2) 0.102(16) 0.070(14) 0.008(11) 0.029(14) -0.029(14)
C66 0.103(18) 0.111(16) 0.109(18) -0.045(14) 0.011(15) -0.038(14)
C67 0.068(13) 0.130(17) 0.105(16) -0.042(13) 0.008(13) -0.050(12)
C68 0.057(12) 0.065(12) 0.102(15) -0.042(11) 0.002(12) -0.008(10)
C69 0.045(12) 0.100(15) 0.115(17) -0.029(12) -0.017(12) -0.018(11)
C70 0.048(11) 0.109(14) 0.073(11) -0.041(10) -0.016(9) 0.000(10)
C71 0.070(12) 0.080(11) 0.044(9) -0.030(8) 0.005(9) 0.014(10)
C72 0.042(9) 0.076(10) 0.067(10) -0.002(9) -0.018(8) 0.017(8)
C73 0.067(11) 0.060(10) 0.025(8) -0.002(7) 0.020(8) -0.009(9)
C74 0.057(11) 0.149(16) 0.043(10) 0.008(10) -0.014(8) -0.043(11)
C75 0.135(16) 0.049(9) 0.052(10) 0.017(8) -0.048(10) 0.018(10)
C77 0.048(10) 0.048(9) 0.060(10) -0.010(8) 0.000(8) -0.002(8)
C78 0.053(10) 0.051(9) 0.085(12) -0.028(8) 0.007(9) -0.002(8)
C79 0.059(12) 0.047(10) 0.115(15) -0.029(10) -0.018(11) 0.000(9)
C80 0.083(14) 0.073(12) 0.090(14) 0.005(10) -0.013(11) 0.017(11)
C81 0.116(19) 0.082(14) 0.133(19) -0.011(13) -0.034(16) 0.028(13)
C82 0.12(2) 0.070(15) 0.15(2) -0.022(15) -0.061(18) 0.024(14)
C83 0.058(12) 0.060(12) 0.17(2) -0.033(12) -0.001(14) 0.025(10)
C84 0.072(13) 0.049(10) 0.105(15) -0.026(10) 0.015(12) -0.009(10)
C85 0.057(12) 0.144(17) 0.084(14) -0.032(13) 0.032(11) 0.012(12)
C86 0.080(13) 0.079(12) 0.057(10) -0.016(9) 0.011(10) 0.015(10)
C87 0.049(10) 0.059(10) 0.052(10) -0.021(8) 0.012(8) -0.002(8)
C88 0.090(13) 0.089(12) 0.053(10) -0.035(9) 0.021(9) -0.011(10)
C89 0.110(11) 0.105(10) 0.087(9) 0.013(8) 0.054(9) 0.055(9)
C90 0.110(11) 0.105(10) 0.087(9) 0.013(8) 0.054(9) 0.055(9)
C91 0.54(4) 0.085(12) 0.137(16) 0.056(11) 0.15(2) 0.08(2)
C92 0.54(4) 0.085(12) 0.137(16) 0.056(11) 0.15(2) 0.08(2)
C93 0.055(11) 0.068(11) 0.080(12) -0.029(10) -0.014(9) 0.004(9)
C94 0.085(12) 0.052(10) 0.060(10) -0.014(8) -0.017(9) 0.025(9)
C95 0.089(14) 0.076(13) 0.063(11) -0.002(10) -0.011(10) -0.009(12)
C96 0.117(18) 0.057(12) 0.16(2) 0.025(13) -0.029(16) 0.002(12)
C97 0.127(19) 0.098(17) 0.18(2) -0.016(18) -0.042(17) 0.044(17)
C98 0.28(4) 0.093(17) 0.104(19) 0.038(15) -0.02(2) -0.11(2)
C99 0.13(2) 0.085(15) 0.124(18) 0.021(14) -0.047(15) -0.032(14)
C100 0.086(14) 0.046(10) 0.099(14) -0.020(11) -0.050(12) 0.005(10)
C101 0.105(15) 0.059(11) 0.078(12) -0.039(10) -0.006(11) -0.002(10)
C102 0.078(12) 0.069(11) 0.080(11) -0.034(10) -0.004(9) 0.013(10)
C103 0.051(10) 0.062(11) 0.075(12) -0.010(9) -0.025(9) 0.017(9)
C104 0.069(12) 0.086(13) 0.077(12) -0.034(10) -0.010(10) 0.015(11)
C105 0.051(11) 0.067(11) 0.091(13) -0.043(11) -0.013(10) -0.003(10)
C106 0.044(12) 0.25(3) 0.112(17) 0.117(17) -0.004(12) 0.027(15)
C107 0.115(17) 0.19(2) 0.039(10) -0.055(13) 0.028(11) -0.003(16)
C108 0.21(3) 0.113(19) 0.14(2) -0.041(16) -0.05(2) 0.02(2)
C109 0.091(14) 0.062(11) 0.073(12) 0.009(9) 0.006(11) 0.001(11)
C110 0.117(18) 0.088(14) 0.093(14) 0.000(11) -0.017(14) -0.013(13)
C111 0.099(17) 0.107(16) 0.111(17) -0.046(13) -0.007(14) -0.037(14)
C112 0.073(15) 0.110(17) 0.095(15) -0.055(13) -0.013(13) -0.012(14)
C113 0.058(12) 0.063(11) 0.069(12) -0.030(9) 0.008(10) -0.022(10)
C114 0.050(12) 0.088(13) 0.068(12) -0.047(10) 0.003(10) 0.003(10)
C115 0.069(15) 0.108(17) 0.104(16) -0.057(13) -0.031(12) -0.012(13)
C116 0.060(14) 0.111(17) 0.16(2) -0.092(16) -0.038(15) 0.012(13)
C117 0.103(17) 0.093(15) 0.121(17) -0.037(13) -0.071(15) 0.027(13)
C118 0.083(14) 0.076(12) 0.115(16) -0.031(11) -0.036(12) 0.015(11)
C119 0.066(16) 0.13(2) 0.13(2) -0.044(15) 0.024(14) -0.030(14)
C120 0.077(17) 0.12(2) 0.20(3) -0.115(19) -0.047(19) 0.015(16)

loop_
_atom_type_symbol
_atom_type_description
_atom_type_scat_dispersion_real
_atom_type_scat_dispersion_imag
_atom_type_scat_source
C C 0.0033 0.0016 'International Tables Vol C Tables 4.2.6.8 and 6.1.1.4'
H H 0.0000 0.0000 'International Tables Vol C Tables 4.2.6.8 and 6.1.1.4'
N N 0.0061 0.0033 'International Tables Vol C Tables 4.2.6.8 and 6.1.1.4'
O O 0.0106 0.0060 'International Tables Vol C Tables 4.2.6.8 and 6.1.1.4'
F F 0.0171 0.0103 'International Tables Vol C Tables 4.2.6.8 and 6.1.1.4'
Eu Eu -0.1578 3.6682 'International Tables Vol C Tables 4.2.6.8 and 6.1.1.4'

loop_
_geom_angle_atom_site_label_1
_geom_angle_atom_site_label_2
_geom_angle_atom_site_label_3
_geom_angle
_geom_angle_site_symmetry_1
_geom_angle_site_symmetry_3
_geom_angle_publ_flag
O3 Eu1 O1 76.8(3) . . ?
O3 Eu1 O4 71.9(3) . . ?
O1 Eu1 O4 119.9(3) . . ?
O3 Eu1 O6 78.3(3) . . ?
O1 Eu1 O6 82.9(3) . . ?
O4 Eu1 O6 135.6(3) . . ?
O3 Eu1 O5 84.3(3) . . ?
O1 Eu1 O5 149.7(3) . . ?
O4 Eu1 O5 74.8(3) . . ?
O6 Eu1 O5 70.1(3) . . ?
O3 Eu1 O2 113.5(3) . . ?
O1 Eu1 O2 70.5(3) . . ?
O4 Eu1 O2 77.0(3) . . ?
O6 Eu1 O2 146.5(3) . . ?
O5 Eu1 O2 139.5(3) . . ?
O3 Eu1 N2 149.0(4) . . ?
O1 Eu1 N2 131.3(4) . . ?
O4 Eu1 N2 80.9(4) . . ?
O6 Eu1 N2 113.7(4) . . ?
O5 Eu1 N2 74.3(3) . . ?
O2 Eu1 N2 73.1(3) . . ?
O3 Eu1 N1 145.5(3) . . ?
O1 Eu1 N1 76.9(3) . . ?
O4 Eu1 N1 141.6(4) . . ?
O6 Eu1 N1 76.8(4) . . ?
O5 Eu1 N1 108.7(3) . . ?
O2 Eu1 N1 77.6(3) . . ?
N2 Eu1 N1 64.4(4) . . ?
C11 O1 Eu1 139.4(9) . . ?
C13 O2 Eu1 136.4(9) . . ?
C27 O3 Eu1 138.0(8) . . ?
C29 O4 Eu1 134.2(9) . . ?
C43 O5 Eu1 134.8(9) . . ?
C45 O6 Eu1 131.6(11) . . ?
C49 N1 C53 118.8(13) . . ?
C49 N1 Eu1 123.3(10) . . ?
C53 N1 Eu1 117.8(10) . . ?
C58 N2 C54 119.6(14) . . ?
C58 N2 Eu1 122.3(11) . . ?
C54 N2 Eu1 117.6(10) . . ?
C2 C1 C10 116.7(13) . . ?
C2 C1 C11 119.0(14) . . ?
C10 C1 C11 124.2(15) . . ?
C3 C2 C1 123.4(17) . . ?
C2 C3 C8 122.0(18) . . ?
C2 C3 C4 121(2) . . ?
C8 C3 C4 117.1(17) . . ?
C5 C4 C3 120(2) . . ?
C6 C5 C4 118(2) . . ?
C7 C6 C5 121(2) . . ?
C6 C7 C8 121(2) . . ?
C7 C8 C9 122(2) . . ?
C7 C8 C3 123.1(19) . . ?
C9 C8 C3 115.2(16) . . ?
C10 C9 C8 122.5(16) . . ?
C9 C10 C1 120.3(15) . . ?
O1 C11 C12 121.8(13) . . ?
O1 C11 C1 116.9(14) . . ?
C12 C11 C1 121.3(15) . . ?
C13 C12 C11 123.6(14) . . ?
O2 C13 C12 127.7(14) . . ?
O2 C13 C14 115.9(12) . . ?
C12 C13 C14 116.1(13) . . ?
F1 C14 F2 109.9(13) . . ?
F1 C14 C15 107.3(12) . . ?
F2 C14 C15 104.4(11) . . ?
F1 C14 C13 113.1(13) . . ?
F2 C14 C13 107.8(12) . . ?
C15 C14 C13 114.0(12) . . ?
F4 C15 F3 109.8(12) . . ?
F4 C15 C14 107.4(11) . . ?
F3 C15 C14 108.9(11) . . ?
F4 C15 C16 110.5(11) . . ?
F3 C15 C16 101.4(11) . . ?
C14 C15 C16 118.6(11) . . ?
F5 C16 F7 118.0(14) . . ?
F5 C16 F6 110.0(12) . . ?
F7 C16 F6 108.3(12) . . ?
F5 C16 C15 103.3(11) . . ?
F7 C16 C15 107.1(12) . . ?
F6 C16 C15 109.7(13) . . ?
C18 C17 C26 116.8(14) . . ?
C18 C17 C27 122.4(14) . . ?
C26 C17 C27 120.7(14) . . ?
C17 C18 C19 125.2(15) . . ?
C20 C19 C18 123.2(16) . . ?
C20 C19 C24 122.0(15) . . ?
C18 C19 C24 114.6(15) . . ?
C21 C20 C19 118.8(17) . . ?
C20 C21 C22 120.6(18) . . ?
C23 C22 C21 123.1(19) . . ?
C22 C23 C24 118.1(18) . . ?
C25 C24 C19 120.8(17) . . ?
C25 C24 C23 121.9(17) . . ?
C19 C24 C23 117.3(15) . . ?
C26 C25 C24 120.2(15) . . ?
C25 C26 C17 122.2(14) . . ?
O3 C27 C28 123.5(14) . . ?
O3 C27 C17 114.4(12) . . ?
C28 C27 C17 122.1(15) . . ?
C27 C28 C29 122.1(14) . . ?
O4 C29 C28 128.9(13) . . ?
O4 C29 C30 114.3(13) . . ?
C28 C29 C30 116.9(13) . . ?
F8 C30 F9 106.6(12) . . ?
F8 C30 C31 108.6(11) . . ?
F9 C30 C31 104.3(10) . . ?
F8 C30 C29 108.2(11) . . ?
F9 C30 C29 111.9(11) . . ?
C31 C30 C29 116.8(12) . . ?
F11 C31 F10 111.0(13) . . ?
F11 C31 C30 108.6(11) . . ?
F10 C31 C30 112.9(13) . . ?
F11 C31 C32 106.4(12) . . ?
F10 C31 C32 100.8(11) . . ?
C30 C31 C32 116.8(12) . . ?
F14 C32 F12 120.0(16) . . ?
F14 C32 F13 114.8(16) . . ?
F12 C32 F13 106.7(14) . . ?
F14 C32 C31 105.4(13) . . ?
F12 C32 C31 105.1(13) . . ?
F13 C32 C31 102.9(13) . . ?
C34 C33 C42 120.5(14) . . ?
C34 C33 C43 118.0(14) . . ?
C42 C33 C43 121.5(14) . . ?
C33 C34 C35 119.3(14) . . ?
C36 C35 C40 115.9(14) . . ?
C36 C35 C34 122.1(14) . . ?
C40 C35 C34 121.9(14) . . ?
C37 C36 C35 121.5(15) . . ?
C36 C37 C38 120.7(16) . . ?
C39 C38 C37 120.5(17) . . ?
C38 C39 C40 119.9(16) . . ?
C41 C40 C35 115.5(14) . . ?
C41 C40 C39 122.9(14) . . ?
C35 C40 C39 121.5(14) . . ?
C40 C41 C42 124.0(14) . . ?
C41 C42 C33 118.7(13) . . ?
O5 C43 C44 120.3(16) . . ?
O5 C43 C33 116.0(14) . . ?
C44 C43 C33 123.3(17) . . ?
C43 C44 C45 128.3(18) . . ?
O6 C45 C44 122.5(15) . . ?
O6 C45 C46 116.1(18) . . ?
C44 C45 C46 117.5(18) . . ?
F15 C46 F16 102.9(15) . . ?
F15 C46 C47 104.1(15) . . ?
F16 C46 C47 102.5(14) . . ?
F15 C46 C45 122.0(18) . . ?
F16 C46 C45 122.3(18) . . ?
C47 C46 C45 99.7(14) . . ?
F18 C47 F17 103.0(14) . . ?
F18 C47 C46 110.3(15) . . ?
F17 C47 C46 113.7(15) . . ?
F18 C47 C48 111.2(15) . . ?
F17 C47 C48 102.4(13) . . ?
C46 C47 C48 115.4(13) . . ?
F19 C48 F21 116.0(19) . . ?
F19 C48 F20 98.7(15) . . ?
F21 C48 F20 109.4(17) . . ?
F19 C48 C47 109.1(15) . . ?
F21 C48 C47 110.4(14) . . ?
F20 C48 C47 112.9(16) . . ?
N1 C49 C50 123.2(15) . . ?
C51 C50 C49 117.7(15) . . ?
C52 C51 C50 120.6(17) . . ?
C51 C52 C59 123.9(19) . . ?
C51 C52 C53 118.3(17) . . ?
C59 C52 C53 117.8(17) . . ?
N1 C53 C54 121.0(15) . . ?
N1 C53 C52 121.2(15) . . ?
C54 C53 C52 117.7(17) . . ?
N2 C54 C55 119.6(16) . . ?
N2 C54 C53 117.9(15) . . ?
C55 C54 C53 122.5(16) . . ?
C56 C55 C60 125.9(18) . . ?
C56 C55 C54 117.6(16) . . ?
C60 C55 C54 116.5(17) . . ?
C55 C56 C57 124.8(16) . . ?
C56 C57 C58 111.1(15) . . ?
N2 C58 C57 127.3(15) . . ?
C60 C59 C52 120.6(19) . . ?
C59 C60 C55 125(2) . . ?
O8 Eu2 O7 72.5(3) . . ?
O8 Eu2 O9 77.9(3) . . ?
O7 Eu2 O9 82.3(3) . . ?
O8 Eu2 O11 120.0(3) . . ?
O7 Eu2 O11 76.7(3) . . ?
O9 Eu2 O11 145.5(3) . . ?
O8 Eu2 O10 138.7(3) . . ?
O7 Eu2 O10 78.1(3) . . ?
O9 Eu2 O10 69.9(3) . . ?
O11 Eu2 O10 79.2(3) . . ?
O8 Eu2 O12 77.7(3) . . ?
O7 Eu2 O12 114.6(3) . . ?
O9 Eu2 O12 144.0(3) . . ?
O11 Eu2 O12 70.4(3) . . ?
O10 Eu2 O12 142.2(3) . . ?
O8 Eu2 N4 140.5(4) . . ?
O7 Eu2 N4 146.9(4) . . ?
O9 Eu2 N4 104.2(3) . . ?
O11 Eu2 N4 80.7(4) . . ?
O10 Eu2 N4 74.1(4) . . ?
O12 Eu2 N4 79.2(3) . . ?
O8 Eu2 N3 79.3(4) . . ?
O7 Eu2 N3 147.4(4) . . ?
O9 Eu2 N3 75.9(3) . . ?
O11 Eu2 N3 133.2(4) . . ?
O10 Eu2 N3 115.5(4) . . ?
O12 Eu2 N3 73.9(3) . . ?
N4 Eu2 N3 63.6(4) . . ?
C71 O7 Eu2 138.6(9) . . ?
C73 O8 Eu2 132.3(8) . . ?
C87 O9 Eu2 136.6(9) . . ?
C89 O10 Eu2 133.0(10) . . ?
C103 O11 Eu2 139.6(10) . . ?
C105 O12 Eu2 133.4(10) . . ?
C109 N3 C113 121.1(14) . . ?
C109 N3 Eu2 120.3(11) . . ?
C113 N3 Eu2 117.6(11) . . ?
C118 N4 C114 116.9(14) . . ?
C118 N4 Eu2 122.3(11) . . ?
C114 N4 Eu2 120.6(10) . . ?
C62 C61 C70 121.0(14) . . ?
C62 C61 C71 119.4(13) . . ?
C70 C61 C71 119.5(14) . . ?
C61 C62 C63 121.4(14) . . ?
C64 C63 C62 124.2(17) . . ?
C64 C63 C68 116.1(16) . . ?
C62 C63 C68 119.6(16) . . ?
C63 C64 C65 124.2(18) . . ?
C66 C65 C64 121(2) . . ?
C65 C66 C67 117(2) . . ?
C66 C67 C68 123.6(18) . . ?
C69 C68 C67 124.4(18) . . ?
C69 C68 C63 118.2(16) . . ?
C67 C68 C63 117.3(18) . . ?
C68 C69 C70 122.8(16) . . ?
C61 C70 C69 116.9(15) . . ?
O7 C71 C72 123.6(14) . . ?
O7 C71 C61 117.3(13) . . ?
C72 C71 C61 119.0(14) . . ?
C73 C72 C71 119.9(13) . . ?
O8 C73 C72 130.6(12) . . ?
O8 C73 C74 113.7(11) . . ?
C72 C73 C74 115.6(13) . . ?
F23 C74 F22 107.2(12) . . ?
F23 C74 C75 107.6(10) . . ?
F22 C74 C75 104.3(10) . . ?
F23 C74 C73 110.1(10) . . ?
F22 C74 C73 113.7(11) . . ?
C75 C74 C73 113.6(11) . . ?
F25 C75 F24 104.4(10) . . ?
F25 C75 C74 109.9(10) . . ?
F24 C75 C74 106.6(9) . . ?
F25 C75 C76 108.5(10) . . ?
F24 C75 C76 106.5(10) . . ?
C74 C75 C76 119.8(11) . . ?
F28 C76 F27 113.7(14) . . ?
F28 C76 F26 111.6(14) . . ?
F27 C76 F26 107.6(13) . . ?
F28 C76 C75 110.9(13) . . ?
F27 C76 C75 106.6(12) . . ?
F26 C76 C75 105.9(12) . . ?
C78 C77 C86 118.7(13) . . ?
C78 C77 C87 118.3(14) . . ?
C86 C77 C87 122.9(14) . . ?
C77 C78 C79 122.8(14) . . ?
C84 C79 C80 121.1(15) . . ?
C84 C79 C78 115.5(16) . . ?
C80 C79 C78 123.1(17) . . ?
C81 C80 C79 121.0(18) . . ?
C80 C81 C82 120(2) . . ?
C83 C82 C81 121(2) . . ?
C82 C83 C84 122.1(19) . . ?
C85 C84 C83 124.9(18) . . ?
C85 C84 C79 119.6(16) . . ?
C83 C84 C79 114.3(17) . . ?
C84 C85 C86 121.3(15) . . ?
C77 C86 C85 121.2(14) . . ?
O9 C87 C88 119.0(13) . . ?
O9 C87 C77 116.7(13) . . ?
C88 C87 C77 124.3(13) . . ?
C89 C88 C87 125.9(14) . . ?
O10 C89 C88 126.4(14) . . ?
O10 C89 C90 110.4(13) . . ?
C88 C89 C90 122.2(14) . . ?
F29 C90 F30 108.7(14) . . ?
F29 C90 C91 102.1(11) . . ?
F30 C90 C91 105.9(12) . . ?
F29 C90 C89 112.1(13) . . ?
F30 C90 C89 115.6(13) . . ?
C91 C90 C89 111.4(13) . . ?
F32 C91 F31 101.9(15) . . ?
F32 C91 C90 114.6(13) . . ?
F31 C91 C90 97.7(12) . . ?
F32 C91 C92 113.9(13) . . ?
F31 C91 C92 108.1(14) . . ?
C90 C91 C92 117.6(12) . . ?
F33 C92 F35 112.0(18) . . ?
F33 C92 F34 106.6(16) . . ?
F35 C92 F34 111.6(17) . . ?
F33 C92 C91 108.1(15) . . ?
F35 C92 C91 112.6(14) . . ?
F34 C92 C91 105.6(15) . . ?
C94 C93 C102 117.1(14) . . ?
C94 C93 C103 118.5(14) . . ?
C102 C93 C103 124.4(16) . . ?
C93 C94 C95 120.5(14) . . ?
C100 C95 C96 120.9(16) . . ?
C100 C95 C94 121.6(17) . . ?
C96 C95 C94 117.5(17) . . ?
C97 C96 C95 119.9(19) . . ?
C96 C97 C98 116(2) . . ?
C99 C98 C97 126(2) . . ?
C98 C99 C100 117(2) . . ?
C101 C100 C95 119.1(16) . . ?
C101 C100 C99 121.5(18) . . ?
C95 C100 C99 119.3(19) . . ?
C100 C101 C102 119.5(15) . . ?
C101 C102 C93 121.9(15) . . ?
O11 C103 C104 123.8(14) . . ?
O11 C103 C93 114.1(15) . . ?
C104 C103 C93 122.1(15) . . ?
C105 C104 C103 119.1(15) . . ?
O12 C105 C104 132.8(15) . . ?
O12 C105 C106 113.5(15) . . ?
C104 C105 C106 113.5(14) . . ?
F36 C106 F37 111.7(14) . . ?
F36 C106 C107 105.5(11) . . ?
F37 C106 C107 106.5(11) . . ?
F36 C106 C105 111.4(12) . . ?
F37 C106 C105 107.6(12) . . ?
C107 C106 C105 114.1(13) . . ?
F39 C107 F38 106.5(11) . . ?
F39 C107 C106 112.4(12) . . ?
F38 C107 C106 106.1(11) . . ?
F39 C107 C108 106.1(11) . . ?
F38 C107 C108 105.6(11) . . ?
C106 C107 C108 119.3(12) . . ?
F40 C108 F42 118.3(16) . . ?
F40 C108 F41 106.4(13) . . ?
F42 C108 F41 107.4(14) . . ?
F40 C108 C107 108.4(13) . . ?
F42 C108 C107 109.3(13) . . ?
F41 C108 C107 106.4(13) . . ?
N3 C109 C110 119.2(16) . . ?
C111 C110 C109 120.0(18) . . ?
C110 C111 C112 120(2) . . ?
C113 C112 C111 116.7(19) . . ?
C113 C112 C119 121(2) . . ?
C111 C112 C119 122(2) . . ?
N3 C113 C112 122.4(17) . . ?
N3 C113 C114 120.4(15) . . ?
C112 C113 C114 117.2(18) . . ?
N4 C114 C115 121.6(18) . . ?
N4 C114 C113 116.3(15) . . ?
C115 C114 C113 122.1(18) . . ?
C116 C115 C114 121(2) . . ?
C116 C115 C120 123(2) . . ?
C114 C115 C120 116(2) . . ?
C117 C116 C115 117.5(19) . . ?
C116 C117 C118 119.6(19) . . ?
N4 C118 C117 123.1(18) . . ?
C120 C119 C112 123(2) . . ?
C119 C120 C115 120(2) . . ?

loop_
_geom_bond_atom_site_label_1
_geom_bond_atom_site_label_2
_geom_bond_distance
_geom_bond_site_symmetry_2
_geom_bond_publ_flag
Eu1 O3 2.346(9) . ?
Eu1 O1 2.348(8) . ?
Eu1 O4 2.345(10) . ?
Eu1 O6 2.354(9) . ?
Eu1 O5 2.365(9) . ?
Eu1 O2 2.398(9) . ?
Eu1 N2 2.612(11) . ?
Eu1 N1 2.587(11) . ?
O1 C11 1.278(15) . ?
O2 C13 1.222(13) . ?
O3 C27 1.295(14) . ?
O4 C29 1.242(14) . ?
O5 C43 1.290(16) . ?
O6 C45 1.281(19) . ?
N1 C49 1.284(15) . ?
N1 C53 1.352(16) . ?
N2 C58 1.295(14) . ?
N2 C54 1.372(16) . ?
C1 C2 1.399(18) . ?
C1 C10 1.370(17) . ?
C1 C11 1.474(13) . ?
C2 C3 1.332(18) . ?
C3 C8 1.37(2) . ?
C3 C4 1.40(2) . ?
C4 C5 1.40(2) . ?
C5 C6 1.42(2) . ?
C6 C7 1.30(2) . ?
C7 C8 1.362(19) . ?
C8 C9 1.43(2) . ?
C9 C10 1.37(2) . ?
C11 C12 1.430(18) . ?
C12 C13 1.347(17) . ?
C13 C14 1.552(14) . ?
C14 F1 1.311(12) . ?
C14 F2 1.342(11) . ?
C14 C15 1.530(12) . ?
C15 F4 1.318(11) . ?
C15 F3 1.372(11) . ?
C15 C16 1.561(12) . ?
C16 F5 1.290(11) . ?
C16 F7 1.291(12) . ?
C16 F6 1.329(12) . ?
C17 C18 1.294(16) . ?
C17 C26 1.409(17) . ?
C17 C27 1.509(17) . ?
C18 C19 1.434(17) . ?
C19 C20 1.396(18) . ?
C19 C24 1.401(18) . ?
C20 C21 1.341(19) . ?
C21 C22 1.40(2) . ?
C22 C23 1.33(2) . ?
C23 C24 1.45(2) . ?
C24 C25 1.369(18) . ?
C25 C26 1.335(17) . ?
C27 C28 1.369(16) . ?
C28 C29 1.405(17) . ?
C29 C30 1.549(13) . ?
C30 F8 1.325(11) . ?
C30 F9 1.371(12) . ?
C30 C31 1.492(14) . ?
C31 F11 1.337(13) . ?
C31 F10 1.375(14) . ?
C31 C32 1.567(16) . ?
C32 F14 1.278(15) . ?
C32 F12 1.287(13) . ?
C32 F13 1.338(14) . ?
C33 C34 1.401(16) . ?
C33 C42 1.388(16) . ?
C33 C43 1.501(18) . ?
C34 C35 1.416(16) . ?
C35 C36 1.386(17) . ?
C35 C40 1.416(17) . ?
C36 C37 1.408(18) . ?
C37 C38 1.368(19) . ?
C38 C39 1.339(17) . ?
C39 C40 1.422(17) . ?
C40 C41 1.404(17) . ?
C41 C42 1.399(16) . ?
C43 C44 1.315(18) . ?
C44 C45 1.41(2) . ?
C45 C46 1.532(16) . ?
C46 F15 1.320(15) . ?
C46 F16 1.375(15) . ?
C46 C47 1.502(16) . ?
C47 F18 1.286(14) . ?
C47 F17 1.341(14) . ?
C47 C48 1.566(16) . ?
C48 F19 1.259(15) . ?
C48 F21 1.278(15) . ?
C48 F20 1.289(15) . ?
C49 C50 1.409(18) . ?
C50 C51 1.379(18) . ?
C51 C52 1.328(18) . ?
C52 C59 1.47(2) . ?
C52 C53 1.425(19) . ?
C53 C54 1.432(18) . ?
C54 C55 1.384(18) . ?
C55 C56 1.382(19) . ?
C55 C60 1.42(2) . ?
C56 C57 1.399(19) . ?
C57 C58 1.401(17) . ?
C59 C60 1.277(19) . ?
Eu2 O8 2.322(9) . ?
Eu2 O7 2.325(9) . ?
Eu2 O9 2.355(9) . ?
Eu2 O11 2.360(9) . ?
Eu2 O10 2.390(9) . ?
Eu2 O12 2.388(9) . ?
Eu2 N4 2.584(12) . ?
Eu2 N3 2.606(11) . ?
O7 C71 1.256(15) . ?
O8 C73 1.291(15) . ?
O9 C87 1.269(13) . ?
O10 C89 1.245(15) . ?
O11 C103 1.261(15) . ?
O12 C105 1.251(15) . ?
N3 C109 1.323(15) . ?
N3 C113 1.338(16) . ?
N4 C118 1.351(16) . ?
N4 C114 1.343(16) . ?
C61 C62 1.345(16) . ?
C61 C70 1.430(16) . ?
C61 C71 1.569(18) . ?
C62 C63 1.399(17) . ?
C63 C64 1.374(18) . ?
C63 C68 1.414(19) . ?
C64 C65 1.312(19) . ?
C65 C66 1.35(2) . ?
C66 C67 1.35(2) . ?
C67 C68 1.387(19) . ?
C68 C69 1.379(19) . ?
C69 C70 1.403(18) . ?
C71 C72 1.440(16) . ?
C72 C73 1.351(16) . ?
C73 C74 1.548(13) . ?
C74 F23 1.344(11) . ?
C74 F22 1.339(11) . ?
C74 C75 1.511(13) . ?
C75 F25 1.327(11) . ?
C75 F24 1.386(10) . ?
C75 C76 1.543(14) . ?
C76 F28 1.280(14) . ?
C76 F27 1.307(13) . ?
C76 F26 1.323(14) . ?
C77 C78 1.372(16) . ?
C77 C86 1.376(17) . ?
C77 C87 1.480(17) . ?
C78 C79 1.437(17) . ?
C79 C84 1.426(19) . ?
C79 C80 1.382(18) . ?
C80 C81 1.316(19) . ?
C81 C82 1.39(2) . ?
C82 C83 1.34(2) . ?
C83 C84 1.41(2) . ?
C84 C85 1.388(19) . ?
C85 C86 1.362(18) . ?
C87 C88 1.413(17) . ?
C88 C89 1.359(18) . ?
C89 C90 1.553(14) . ?
C90 F29 1.313(12) . ?
C90 F30 1.366(12) . ?
C90 C91 1.502(14) . ?
C91 F32 1.241(13) . ?
C91 F31 1.394(15) . ?
C91 C92 1.561(15) . ?
C92 F33 1.268(16) . ?
C92 F35 1.230(14) . ?
C92 F34 1.287(15) . ?
C93 C94 1.421(17) . ?
C93 C102 1.404(17) . ?
C93 C103 1.450(18) . ?
C94 C95 1.406(17) . ?
C95 C100 1.384(19) . ?
C95 C96 1.49(2) . ?
C96 C97 1.36(2) . ?
C97 C98 1.42(3) . ?
C98 C99 1.39(3) . ?
C99 C100 1.43(2) . ?
C100 C101 1.40(2) . ?
C101 C102 1.422(17) . ?
C103 C104 1.440(18) . ?
C104 C105 1.325(18) . ?
C105 C106 1.568(14) . ?
C106 F36 1.318(12) . ?
C106 F37 1.329(12) . ?
C106 C107 1.514(14) . ?
C107 F39 1.361(12) . ?
C107 F38 1.380(11) . ?
C107 C108 1.549(15) . ?
C108 F40 1.287(13) . ?
C108 F42 1.283(13) . ?
C108 F41 1.317(13) . ?
C109 C110 1.394(19) . ?
C110 C111 1.35(2) . ?
C111 C112 1.40(2) . ?
C112 C113 1.36(2) . ?
C112 C119 1.42(2) . ?
C113 C114 1.461(19) . ?
C114 C115 1.39(2) . ?
C115 C116 1.37(2) . ?
C115 C120 1.50(2) . ?
C116 C117 1.36(2) . ?
C117 C118 1.39(2) . ?
C119 C120 1.30(2) . ?
